data_4026024
loop_
_publ_author_name
'K. V. Sajna'
'Ramesh Kotikalapudi'
'Manab Chakravarty'
'N. N. Bhuvan Kumar'
'K. C. Kumara Swamy'

_publ_section_title
;
 Cycloaddition Reactions of Allenylphosphonates and Related Allenes with
 Dialkyl Acetylenedicarboxylates, 1,3-Diphenylisobenzofuran, and
 Anthracene
;
_journal_name_full 'Journal of Organic Chemistry'
_journal_page_first 920
_journal_page_last 938
_journal_paper_doi 10.1021/jo102240u
_journal_volume 76
_journal_year 2011
_chemical_formula_sum 'C26 H22 O3'
_chemical_formula_weight 382.44
_chemical_name_systematic
; 
 ? 
;
_space_group_IT_number 2
_symmetry_cell_setting triclinic
_symmetry_space_group_name_Hall '-P 1'
_symmetry_space_group_name_H-M 'P -1'
_atom_sites_solution_hydrogens geom
_atom_sites_solution_primary direct
_atom_sites_solution_secondary difmap
_audit_creation_method SHELXL-97
_cell_angle_alpha 76.848(9)
_cell_angle_beta 76.187(10)
_cell_angle_gamma 75.850(10)
_cell_formula_units_Z 2
_cell_length_a 9.315(5)
_cell_length_b 10.467(6)
_cell_length_c 11.211(6)
_cell_measurement_reflns_used 2144
_cell_measurement_temperature 298(2)
_cell_measurement_theta_max 22.44
_cell_measurement_theta_min 2.30
_cell_volume 1012.5(10)
_computing_cell_refinement 'Bruker SMART'
_computing_data_collection 'Bruker SMART'
_computing_data_reduction 'Bruker SAINT'
_computing_molecular_graphics 'Bruker SHELXTL'
_computing_publication_material 'Bruker SHELXTL'
_computing_structure_refinement 'SHELXL-97 (Sheldrick, 1997)'
_computing_structure_solution 'SHELXS-97 (Sheldrick, 1990)'
_diffrn_ambient_temperature 298(2)
_diffrn_measured_fraction_theta_full 0.997
_diffrn_measured_fraction_theta_max 0.997
_diffrn_measurement_device_type 'CCD area detector'
_diffrn_measurement_method 'phi and omega scans'
_diffrn_radiation_monochromator graphite
_diffrn_radiation_source 'fine-focus sealed tube'
_diffrn_radiation_type MoK\a
_diffrn_radiation_wavelength 0.71073
_diffrn_reflns_av_R_equivalents 0.0577
_diffrn_reflns_av_sigmaI/netI 0.0755
_diffrn_reflns_limit_h_max 11
_diffrn_reflns_limit_h_min -11
_diffrn_reflns_limit_k_max 12
_diffrn_reflns_limit_k_min -12
_diffrn_reflns_limit_l_max 13
_diffrn_reflns_limit_l_min -13
_diffrn_reflns_number 9722
_diffrn_reflns_theta_full 25.00
_diffrn_reflns_theta_max 25.00
_diffrn_reflns_theta_min 1.90
_diffrn_standards_decay_% none
_diffrn_standards_interval_count 'not applicable'
_diffrn_standards_interval_time 'not applicable'
_diffrn_standards_number 'not applicable'
_exptl_absorpt_coefficient_mu 0.081
_exptl_absorpt_correction_T_max 0.9872
_exptl_absorpt_correction_T_min 0.9824
_exptl_absorpt_correction_type empirical
_exptl_absorpt_process_details 'SADABS, Sheldrick'
_exptl_crystal_colour colorless
_exptl_crystal_density_diffrn 1.254
_exptl_crystal_description needle
_exptl_crystal_F_000 404
_exptl_crystal_size_max 0.22
_exptl_crystal_size_mid 0.18
_exptl_crystal_size_min 0.16
_refine_diff_density_max 0.252
_refine_diff_density_min -0.242
_refine_diff_density_rms 0.042
_refine_ls_extinction_method none
_refine_ls_goodness_of_fit_ref 1.043
_refine_ls_hydrogen_treatment constr
_refine_ls_matrix_type full
_refine_ls_number_parameters 263
_refine_ls_number_reflns 3561
_refine_ls_number_restraints 0
_refine_ls_restrained_S_all 1.043
_refine_ls_R_factor_all 0.1344
_refine_ls_R_factor_gt 0.0785
_refine_ls_shift/su_max 0.000
_refine_ls_shift/su_mean 0.000
_refine_ls_structure_factor_coef Fsqd
_refine_ls_weighting_details 'calc w=1/[\s^2^(Fo^2^)+(0.0681P)^2^+0.4906P] where P=(Fo^2^+2Fc^2^)/3'
_refine_ls_weighting_scheme calc
_refine_ls_wR_factor_gt 0.1640
_refine_ls_wR_factor_ref 0.1891
_reflns_number_gt 2142
_reflns_number_total 3561
_reflns_threshold_expression >2sigma(I)
_cod_data_source_file jo102240u_si_002_09.cif
_cod_data_source_block compd-47a
_cod_database_code 4026024

loop_
_symmetry_equiv_pos_as_xyz
'x, y, z'
'-x, -y, -z'

loop_
_atom_site_label
_atom_site_type_symbol
_atom_site_fract_x
_atom_site_fract_y
_atom_site_fract_z
_atom_site_U_iso_or_equiv
_atom_site_adp_type
_atom_site_occupancy
_atom_site_symmetry_multiplicity
_atom_site_calc_flag
_atom_site_refinement_flags
O1 O 0.9907(4) 0.3043(5) 0.1353(3) 0.1271(16) Uani 1 1 d .
O2 O 1.2034(4) 0.2104(4) 0.1918(3) 0.1162(14) Uani 1 1 d .
O3 O 0.7907(2) 0.1512(2) 0.50516(19) 0.0411(6) Uani 1 1 d .
C1 C 1.1416(5) 0.2274(4) 0.4763(4) 0.0631(11) Uani 1 1 d .
H1A H 1.1433 0.2511 0.5510 0.076 Uiso 1 1 calc R
H1B H 1.2313 0.2057 0.4204 0.076 Uiso 1 1 calc R
C2 C 1.0123(4) 0.2244(3) 0.4499(3) 0.0433(9) Uani 1 1 d .
C3 C 0.9894(4) 0.1730(3) 0.3397(3) 0.0451(9) Uani 1 1 d .
H3 H 1.0347 0.0772 0.3491 0.054 Uiso 1 1 calc R
C4 C 1.0576(5) 0.2391(4) 0.2130(4) 0.0586(11) Uani 1 1 d .
C5 C 1.2845(7) 0.2685(8) 0.0716(5) 0.150(3) Uani 1 1 d .
H5A H 1.3384 0.1980 0.0248 0.180 Uiso 1 1 calc R
H5B H 1.2132 0.3294 0.0239 0.180 Uiso 1 1 calc R
C6 C 0.8155(4) 0.1870(3) 0.3686(3) 0.0401(8) Uani 1 1 d .
C7 C 0.7423(4) 0.3357(3) 0.3540(3) 0.0423(8) Uani 1 1 d .
C8 C 0.6641(4) 0.4212(4) 0.2679(3) 0.0559(10) Uani 1 1 d .
H8 H 0.6498 0.3926 0.1997 0.067 Uiso 1 1 calc R
C9 C 0.6072(5) 0.5522(4) 0.2871(4) 0.0693(12) Uani 1 1 d .
H9 H 0.5518 0.6120 0.2315 0.083 Uiso 1 1 calc R
C10 C 0.6312(5) 0.5951(4) 0.3868(4) 0.0679(12) Uani 1 1 d .
H10 H 0.5927 0.6836 0.3968 0.082 Uiso 1 1 calc R
C11 C 0.7115(4) 0.5089(4) 0.4719(4) 0.0572(10) Uani 1 1 d .
H11 H 0.7278 0.5379 0.5391 0.069 Uiso 1 1 calc R
C12 C 0.7665(4) 0.3789(3) 0.4544(3) 0.0420(8) Uani 1 1 d .
C13 C 0.8535(4) 0.2560(3) 0.5277(3) 0.0428(9) Uani 1 1 d .
C14 C 0.7504(4) 0.0988(3) 0.3157(3) 0.0401(8) Uani 1 1 d .
C15 C 0.8348(4) 0.0211(4) 0.2292(3) 0.0533(10) Uani 1 1 d .
H15 H 0.9369 0.0221 0.2011 0.064 Uiso 1 1 calc R
C16 C 0.7691(5) -0.0584(4) 0.1836(4) 0.0593(11) Uani 1 1 d .
H16 H 0.8270 -0.1090 0.1242 0.071 Uiso 1 1 calc R
C17 C 0.6200(5) -0.0629(4) 0.2254(4) 0.0609(11) Uani 1 1 d .
H17 H 0.5763 -0.1173 0.1957 0.073 Uiso 1 1 calc R
C18 C 0.5355(5) 0.0136(4) 0.3115(4) 0.0688(12) Uani 1 1 d .
H18 H 0.4335 0.0120 0.3393 0.083 Uiso 1 1 calc R
C19 C 0.5997(4) 0.0932(4) 0.3575(4) 0.0582(11) Uani 1 1 d .
H19 H 0.5411 0.1434 0.4170 0.070 Uiso 1 1 calc R
C20 C 0.8392(4) 0.2527(3) 0.6647(3) 0.0483(9) Uani 1 1 d .
C21 C 0.8976(5) 0.3428(4) 0.7053(4) 0.0648(11) Uani 1 1 d .
H21 H 0.9441 0.4064 0.6472 0.078 Uiso 1 1 calc R
C22 C 0.8866(5) 0.3376(5) 0.8317(5) 0.0781(14) Uani 1 1 d .
H22 H 0.9282 0.3963 0.8578 0.094 Uiso 1 1 calc R
C23 C 0.8148(6) 0.2466(6) 0.9186(4) 0.0857(15) Uani 1 1 d .
H23 H 0.8076 0.2437 1.0034 0.103 Uiso 1 1 calc R
C24 C 0.7539(5) 0.1600(5) 0.8801(4) 0.0748(13) Uani 1 1 d .
H24 H 0.7032 0.0996 0.9388 0.090 Uiso 1 1 calc R
C25 C 0.7676(4) 0.1622(4) 0.7539(3) 0.0537(10) Uani 1 1 d .
H25 H 0.7279 0.1015 0.7289 0.064 Uiso 1 1 calc R
C26 C 1.3879(6) 0.3386(6) 0.0886(5) 0.1120(19) Uani 1 1 d .
H26A H 1.4631 0.2769 0.1302 0.168 Uiso 1 1 calc R
H26B H 1.3351 0.4054 0.1385 0.168 Uiso 1 1 calc R
H26C H 1.4357 0.3810 0.0088 0.168 Uiso 1 1 calc R

loop_
_atom_site_aniso_label
_atom_site_aniso_U_11
_atom_site_aniso_U_22
_atom_site_aniso_U_33
_atom_site_aniso_U_23
_atom_site_aniso_U_13
_atom_site_aniso_U_12
O1 0.080(3) 0.195(4) 0.072(2) 0.034(3) -0.003(2) -0.029(3)
O2 0.054(2) 0.219(4) 0.070(2) -0.006(2) 0.0061(16) -0.052(2)
O3 0.0470(14) 0.0373(13) 0.0424(14) -0.0056(10) -0.0080(11) -0.0168(11)
C1 0.056(3) 0.079(3) 0.064(3) -0.025(2) -0.012(2) -0.020(2)
C2 0.044(2) 0.041(2) 0.048(2) -0.0073(16) -0.0111(17) -0.0133(17)
C3 0.042(2) 0.046(2) 0.048(2) -0.0087(17) -0.0071(17) -0.0118(17)
C4 0.056(3) 0.078(3) 0.050(3) -0.013(2) -0.013(2) -0.024(2)
C5 0.109(5) 0.297(9) 0.068(4) -0.031(5) 0.029(3) -0.135(6)
C6 0.043(2) 0.0409(19) 0.039(2) -0.0050(15) -0.0078(16) -0.0152(16)
C7 0.043(2) 0.039(2) 0.046(2) -0.0050(16) -0.0096(17) -0.0119(16)
C8 0.069(3) 0.053(2) 0.049(2) -0.0051(19) -0.019(2) -0.016(2)
C9 0.082(3) 0.049(3) 0.073(3) 0.004(2) -0.028(2) -0.006(2)
C10 0.086(3) 0.035(2) 0.079(3) -0.005(2) -0.021(3) -0.005(2)
C11 0.071(3) 0.044(2) 0.062(3) -0.0108(19) -0.012(2) -0.020(2)
C12 0.041(2) 0.039(2) 0.045(2) -0.0023(16) -0.0073(16) -0.0145(16)
C13 0.047(2) 0.0396(19) 0.046(2) -0.0071(16) -0.0128(17) -0.0147(16)
C14 0.044(2) 0.0322(18) 0.043(2) -0.0022(15) -0.0110(16) -0.0088(16)
C15 0.048(2) 0.058(2) 0.057(2) -0.017(2) -0.0102(19) -0.0112(19)
C16 0.071(3) 0.057(2) 0.058(3) -0.023(2) -0.019(2) -0.009(2)
C17 0.074(3) 0.045(2) 0.076(3) -0.014(2) -0.025(2) -0.022(2)
C18 0.056(3) 0.077(3) 0.085(3) -0.025(3) -0.011(2) -0.029(2)
C19 0.053(3) 0.062(2) 0.068(3) -0.026(2) -0.004(2) -0.021(2)
C20 0.047(2) 0.046(2) 0.052(2) -0.0128(18) -0.0110(18) -0.0041(18)
C21 0.074(3) 0.063(3) 0.065(3) -0.019(2) -0.019(2) -0.016(2)
C22 0.078(3) 0.093(4) 0.077(3) -0.046(3) -0.032(3) 0.001(3)
C23 0.087(4) 0.115(4) 0.048(3) -0.027(3) -0.014(3) 0.006(3)
C24 0.077(3) 0.088(3) 0.051(3) -0.007(2) -0.008(2) -0.011(3)
C25 0.049(2) 0.062(2) 0.046(2) -0.0068(19) -0.0076(18) -0.0087(19)
C26 0.106(4) 0.122(5) 0.103(4) -0.005(3) 0.002(3) -0.049(4)

loop_
_atom_type_symbol
_atom_type_description
_atom_type_scat_dispersion_real
_atom_type_scat_dispersion_imag
_atom_type_scat_source
C C 0.0033 0.0016 'International Tables Vol C Tables 4.2.6.8 and 6.1.1.4'
H H 0.0000 0.0000 'International Tables Vol C Tables 4.2.6.8 and 6.1.1.4'
O O 0.0106 0.0060 'International Tables Vol C Tables 4.2.6.8 and 6.1.1.4'

loop_
_geom_angle_atom_site_label_1
_geom_angle_atom_site_label_2
_geom_angle_atom_site_label_3
_geom_angle
C4 O2 C5 118.2(4)
C13 O3 C6 97.7(2)
C2 C1 H1A 120.0
C2 C1 H1B 120.0
H1A C1 H1B 120.0
C1 C2 C13 128.5(3)
C1 C2 C3 127.1(3)
C13 C2 C3 104.1(3)
C4 C3 C2 115.6(3)
C4 C3 C6 116.5(3)
C2 C3 C6 101.0(3)
C4 C3 H3 107.7
C2 C3 H3 107.7
C6 C3 H3 107.7
O1 C4 O2 121.4(4)
O1 C4 C3 125.9(4)
O2 C4 C3 112.5(4)
C26 C5 O2 110.5(5)
C26 C5 H5A 109.6
O2 C5 H5A 109.6
C26 C5 H5B 109.6
O2 C5 H5B 109.6
H5A C5 H5B 108.1
O3 C6 C14 110.5(2)
O3 C6 C7 99.9(2)
C14 C6 C7 117.4(3)
O3 C6 C3 99.3(2)
C14 C6 C3 117.9(3)
C7 C6 C3 108.7(3)
C8 C7 C12 121.5(3)
C8 C7 C6 133.0(3)
C12 C7 C6 105.5(3)
C7 C8 C9 117.2(4)
C7 C8 H8 121.4
C9 C8 H8 121.4
C10 C9 C8 121.3(4)
C10 C9 H9 119.3
C8 C9 H9 119.3
C9 C10 C11 121.0(4)
C9 C10 H10 119.5
C11 C10 H10 119.5
C12 C11 C10 118.0(4)
C12 C11 H11 121.0
C10 C11 H11 121.0
C11 C12 C7 121.0(3)
C11 C12 C13 133.6(3)
C7 C12 C13 105.4(3)
O3 C13 C20 112.0(3)
O3 C13 C12 100.5(2)
C20 C13 C12 117.3(3)
O3 C13 C2 99.4(3)
C20 C13 C2 117.6(3)
C12 C13 C2 107.3(3)
C15 C14 C19 118.3(3)
C15 C14 C6 123.2(3)
C19 C14 C6 118.6(3)
C14 C15 C16 120.8(4)
C14 C15 H15 119.6
C16 C15 H15 119.6
C17 C16 C15 120.4(4)
C17 C16 H16 119.8
C15 C16 H16 119.8
C16 C17 C18 119.2(4)
C16 C17 H17 120.4
C18 C17 H17 120.4
C17 C18 C19 120.9(4)
C17 C18 H18 119.6
C19 C18 H18 119.6
C18 C19 C14 120.4(4)
C18 C19 H19 119.8
C14 C19 H19 119.8
C25 C20 C21 118.0(4)
C25 C20 C13 121.4(3)
C21 C20 C13 120.6(3)
C22 C21 C20 120.3(4)
C22 C21 H21 119.8
C20 C21 H21 119.8
C23 C22 C21 120.5(4)
C23 C22 H22 119.7
C21 C22 H22 119.7
C24 C23 C22 119.7(4)
C24 C23 H23 120.2
C22 C23 H23 120.2
C23 C24 C25 120.2(4)
C23 C24 H24 119.9
C25 C24 H24 119.9
C20 C25 C24 121.2(4)
C20 C25 H25 119.4
C24 C25 H25 119.4
C5 C26 H26A 109.5
C5 C26 H26B 109.5
H26A C26 H26B 109.5
C5 C26 H26C 109.5
H26A C26 H26C 109.5
H26B C26 H26C 109.5

loop_
_geom_bond_atom_site_label_1
_geom_bond_atom_site_label_2
_geom_bond_distance
O1 C4 1.181(5)
O2 C4 1.293(5)
O2 C5 1.457(6)
O3 C13 1.456(4)
O3 C6 1.467(4)
C1 C2 1.316(5)
C1 H1A 0.9300
C1 H1B 0.9300
C2 C13 1.528(5)
C2 C3 1.531(4)
C3 C4 1.495(5)
C3 C6 1.551(4)
C3 H3 0.9800
C5 C26 1.414(7)
C5 H5A 0.9700
C5 H5B 0.9700
C6 C14 1.505(4)
C6 C7 1.528(5)
C7 C8 1.373(5)
C7 C12 1.387(4)
C8 C9 1.389(5)
C8 H8 0.9300
C9 C10 1.377(5)
C9 H9 0.9300
C10 C11 1.379(5)
C10 H10 0.9300
C11 C12 1.373(5)
C11 H11 0.9300
C12 C13 1.521(5)
C13 C20 1.503(5)
C14 C15 1.380(5)
C14 C19 1.381(5)
C15 C16 1.385(5)
C15 H15 0.9300
C16 C17 1.365(5)
C16 H16 0.9300
C17 C18 1.368(5)
C17 H17 0.9300
C18 C19 1.380(5)
C18 H18 0.9300
C19 H19 0.9300
C20 C25 1.379(5)
C20 C21 1.399(5)
C21 C22 1.385(6)
C21 H21 0.9300
C22 C23 1.372(7)
C22 H22 0.9300
C23 C24 1.370(6)
C23 H23 0.9300
C24 C25 1.385(5)
C24 H24 0.9300
C25 H25 0.9300
C26 H26A 0.9600
C26 H26B 0.9600
C26 H26C 0.9600
